data_2220595
loop_
_publ_author_name
'Fan, Guang'
'Sun, Jia-Juan'
'Zhang, Jun-Cai'
'Ma, Zhan-Ying'
'Gao, Sheng-Li'

_publ_section_title
;
 Diaqua(5-methylpyrazine-2-carboxylato-\k^2^<i>N</i>^1^,<i>O</i>)iron(II)
;
_journal_coeditor_code NG2527
_journal_issue 1
_journal_name_full 'Acta Crystallographica Section E'
_journal_page_first m107
_journal_paper_doi 10.1107/S1600536808042529
_journal_volume 65
_journal_year 2009
_chemical_formula_iupac '[Fe (C6 H5 N2 O2)2 (H2 O)2]'
_chemical_formula_moiety 'C12 H14 Fe N4 O6'
_chemical_formula_sum 'C12 H14 Fe N4 O6'
_chemical_formula_weight 366.12
_chemical_name_systematic
;
Diaqua(5-methylpyrazine-2-carboxylato-k^2^<i>N</i>^1^,<i>O</i>)iron(II)
;
_space_group_IT_number 2
_symmetry_cell_setting triclinic
_symmetry_space_group_name_Hall '-P 1'
_symmetry_space_group_name_H-M 'P -1'
_atom_sites_solution_hydrogens geom
_atom_sites_solution_primary direct
_atom_sites_solution_secondary difmap
_audit_creation_method SHELXL-97
_cell_angle_alpha 103.851(2)
_cell_angle_beta 91.0790(10)
_cell_angle_gamma 108.340(2)
_cell_formula_units_Z 1
_cell_length_a 5.0680(10)
_cell_length_b 6.4010(10)
_cell_length_c 12.3810(12)
_cell_measurement_reflns_used 715
_cell_measurement_temperature 298(2)
_cell_measurement_theta_max 26.811
_cell_measurement_theta_min 3.408
_cell_volume 368.22(10)
_computing_cell_refinement 'SAINT (Bruker, 2002)'
_computing_data_collection 'SMART (Bruker, 2002)'
_computing_data_reduction 'SAINT (Bruker, 2002)'
_computing_molecular_graphics 'SHELXTL (Sheldrick, 2008)'
_computing_publication_material 'SHELXTL (Sheldrick, 2008)'
_computing_structure_refinement 'SHELXL97 (Sheldrick, 2008)'
_computing_structure_solution 'SHELXS97 (Sheldrick, 2008)'
_diffrn_ambient_temperature 298(2)
_diffrn_measured_fraction_theta_full 0.983
_diffrn_measured_fraction_theta_max 0.983
_diffrn_measurement_device_type 'Bruker SMART CCD area-detector'
_diffrn_measurement_method '\f and \w'
_diffrn_radiation_monochromator graphite
_diffrn_radiation_source 'fine-focus sealed tube'
_diffrn_radiation_type MoK\a
_diffrn_radiation_wavelength 0.71073
_diffrn_reflns_av_R_equivalents 0.0250
_diffrn_reflns_av_sigmaI/netI 0.0567
_diffrn_reflns_limit_h_max 6
_diffrn_reflns_limit_h_min -5
_diffrn_reflns_limit_k_max 7
_diffrn_reflns_limit_k_min -7
_diffrn_reflns_limit_l_max 12
_diffrn_reflns_limit_l_min -14
_diffrn_reflns_number 1916
_diffrn_reflns_theta_full 25.01
_diffrn_reflns_theta_max 25.01
_diffrn_reflns_theta_min 1.70
_exptl_absorpt_coefficient_mu 1.062
_exptl_absorpt_correction_T_max 0.9488
_exptl_absorpt_correction_T_min 0.8318
_exptl_absorpt_correction_type multi-scan
_exptl_absorpt_process_details '(SADABS; Sheldrick, 1996)'
_exptl_crystal_colour red
_exptl_crystal_density_diffrn 1.651
_exptl_crystal_density_method 'not measured'
_exptl_crystal_description block
_exptl_crystal_F_000 188
_exptl_crystal_size_max 0.18
_exptl_crystal_size_mid 0.09
_exptl_crystal_size_min 0.05
_refine_diff_density_max 0.331
_refine_diff_density_min -0.282
_refine_ls_extinction_method none
_refine_ls_goodness_of_fit_ref 1.002
_refine_ls_hydrogen_treatment constr
_refine_ls_matrix_type full
_refine_ls_number_parameters 107
_refine_ls_number_reflns 1260
_refine_ls_number_restraints 0
_refine_ls_restrained_S_all 1.002
_refine_ls_R_factor_all 0.0521
_refine_ls_R_factor_gt 0.0414
_refine_ls_shift/su_max 0.000
_refine_ls_shift/su_mean 0.000
_refine_ls_structure_factor_coef Fsqd
_refine_ls_weighting_details 'calc w=1/[\s^2^(Fo^2^)+(0.0456P)^2^] where P=(Fo^2^+2Fc^2^)/3'
_refine_ls_weighting_scheme calc
_refine_ls_wR_factor_gt 0.0914
_refine_ls_wR_factor_ref 0.0953
_reflns_number_gt 1061
_reflns_number_total 1260
_reflns_threshold_expression I>2\s(I)
_cod_data_source_file ng2527.cif
_cod_data_source_block I
_cod_depositor_comments
;
The following automatic conversions were performed:
'_symmetry_cell_setting' value 'Triclinic' changed to 'triclinic'
according to '/home/saulius/struct/CIF-dictionaries/cif_core.dic'
dictionary named 'cif_core.dic' version 2.4.1 from 2010-06-29.

Automatic conversion script
Id: cif_fix_enum 1527 2010-12-29 10:47:43Z saulius 

The following automatic conversions were performed:

'_symmetry_cell_setting' value 'Triclinic' changed to 'triclinic'
according to /home/saulius/struct/CIF-dictionaries/cif_core.dic
dictionary named 'cif_core.dic' version 2.4.1 from 2010-06-29.

Automatic conversion script
Id: cif_fix_values 1715 2011-07-08 13:25:40Z adriana 
;
_cod_database_code 2220595
_cod_database_fobs_code 2220595

loop_
_symmetry_equiv_pos_as_xyz
'x, y, z'
'-x, -y, -z'

loop_
_atom_site_type_symbol
_atom_site_label
_atom_site_fract_x
_atom_site_fract_y
_atom_site_fract_z
_atom_site_U_iso_or_equiv
_atom_site_adp_type
_atom_site_calc_flag
_atom_site_refinement_flags
_atom_site_occupancy
_atom_site_disorder_assembly
_atom_site_disorder_group
Fe Fe1 0.5000 0.5000 0.5000 0.0326(3) Uani d S 1 . .
N N1 0.5923(6) 0.4742(4) 0.3281(2) 0.0323(7) Uani d . 1 . .
N N2 0.6791(7) 0.4921(6) 0.1096(2) 0.0508(8) Uani d . 1 . .
O O1 0.3162(5) 0.7203(4) 0.45178(18) 0.0359(6) Uani d . 1 . .
O O2 0.2550(5) 0.8729(4) 0.3133(2) 0.0472(7) Uani d . 1 . .
O O3 0.8721(5) 0.7772(4) 0.56033(19) 0.0423(6) Uani d . 1 . .
H H3A 1.0121 0.7975 0.5226 0.051 Uiso d R 1 . .
H H3B 0.8701 0.9077 0.5961 0.051 Uiso d R 1 . .
C C1 0.3463(7) 0.7489(5) 0.3543(3) 0.0330(8) Uani d . 1 . .
C C2 0.5049(7) 0.6138(5) 0.2826(3) 0.0313(8) Uani d . 1 . .
C C3 0.5494(8) 0.6191(7) 0.1744(3) 0.0482(10) Uani d . 1 . .
H H3 0.4856 0.7167 0.1445 0.058 Uiso calc R 1 . .
C C4 0.7211(7) 0.3461(6) 0.2642(3) 0.0360(8) Uani d . 1 . .
H H4 0.7855 0.2487 0.2940 0.043 Uiso calc R 1 . .
C C5 0.7624(7) 0.3530(6) 0.1548(3) 0.0394(8) Uani d . 1 . .
C C6 0.9003(9) 0.2011(7) 0.0829(3) 0.0582(11) Uani d . 1 . .
H H6A 0.7600 0.0722 0.0347 0.087 Uiso calc R 1 . .
H H6B 1.0059 0.1495 0.1297 0.087 Uiso calc R 1 . .
H H6C 1.0232 0.2847 0.0384 0.087 Uiso calc R 1 . .

loop_
_atom_site_aniso_label
_atom_site_aniso_U_11
_atom_site_aniso_U_22
_atom_site_aniso_U_33
_atom_site_aniso_U_12
_atom_site_aniso_U_13
_atom_site_aniso_U_23
Fe1 0.0405(5) 0.0352(4) 0.0282(4) 0.0197(3) 0.0122(3) 0.0092(3)
N1 0.0366(16) 0.0321(16) 0.0329(15) 0.0170(13) 0.0109(12) 0.0089(13)
N2 0.064(2) 0.068(2) 0.0329(17) 0.0347(19) 0.0192(15) 0.0171(17)
O1 0.0419(14) 0.0395(14) 0.0356(14) 0.0238(11) 0.0170(10) 0.0118(11)
O2 0.0649(18) 0.0445(16) 0.0469(15) 0.0355(14) 0.0114(12) 0.0151(13)
O3 0.0427(15) 0.0346(14) 0.0527(16) 0.0186(12) 0.0178(11) 0.0082(12)
C1 0.0330(19) 0.0275(18) 0.037(2) 0.0099(15) 0.0054(14) 0.0044(15)
C2 0.0337(19) 0.0296(18) 0.0322(19) 0.0137(15) 0.0061(14) 0.0066(15)
C3 0.063(3) 0.059(3) 0.038(2) 0.035(2) 0.0160(18) 0.020(2)
C4 0.039(2) 0.037(2) 0.039(2) 0.0206(16) 0.0122(16) 0.0104(16)
C5 0.038(2) 0.047(2) 0.0333(19) 0.0198(17) 0.0102(15) 0.0036(17)
C6 0.065(3) 0.063(3) 0.047(2) 0.030(2) 0.019(2) -0.001(2)

loop_
_atom_type_symbol
_atom_type_description
_atom_type_scat_dispersion_real
_atom_type_scat_dispersion_imag
_atom_type_scat_source
C C 0.0033 0.0016 'International Tables Vol C Tables 4.2.6.8 and 6.1.1.4'
H H 0.0000 0.0000 'International Tables Vol C Tables 4.2.6.8 and 6.1.1.4'
N N 0.0061 0.0033 'International Tables Vol C Tables 4.2.6.8 and 6.1.1.4'
O O 0.0106 0.0060 'International Tables Vol C Tables 4.2.6.8 and 6.1.1.4'
Fe Fe 0.3463 0.8444 'International Tables Vol C Tables 4.2.6.8 and 6.1.1.4'

loop_
_geom_angle_atom_site_label_1
_geom_angle_atom_site_label_2
_geom_angle_atom_site_label_3
_geom_angle_site_symmetry_1
_geom_angle_site_symmetry_3
_geom_angle
_geom_angle_publ_flag
O1 Fe1 O1 2_666 . 180.00(11) ?
O1 Fe1 O3 2_666 2_666 89.75(9) ?
O1 Fe1 O3 . 2_666 90.25(9) ?
O1 Fe1 O3 2_666 . 90.25(9) ?
O1 Fe1 O3 . . 89.75(9) ?
O3 Fe1 O3 2_666 . 180.00(10) ?
O1 Fe1 N1 2_666 2_666 77.21(9) ?
O1 Fe1 N1 . 2_666 102.79(9) ?
O3 Fe1 N1 2_666 2_666 92.02(9) ?
O3 Fe1 N1 . 2_666 87.98(9) ?
O1 Fe1 N1 2_666 . 102.79(9) ?
O1 Fe1 N1 . . 77.21(9) ?
O3 Fe1 N1 2_666 . 87.98(9) ?
O3 Fe1 N1 . . 92.02(9) ?
N1 Fe1 N1 2_666 . 180.0000(10) ?
C4 N1 C2 . . 117.2(3) ?
C4 N1 Fe1 . . 130.3(2) ?
C2 N1 Fe1 . . 112.5(2) ?
C5 N2 C3 . . 116.3(3) ?
C1 O1 Fe1 . . 117.6(2) ?
Fe1 O3 H3A . . 121.1 ?
Fe1 O3 H3B . . 121.9 ?
H3A O3 H3B . . 107.6 ?
O2 C1 O1 . . 126.0(3) ?
O2 C1 C2 . . 117.9(3) ?
O1 C1 C2 . . 116.0(3) ?
N1 C2 C3 . . 119.7(3) ?
N1 C2 C1 . . 116.5(3) ?
C3 C2 C1 . . 123.7(3) ?
N2 C3 C2 . . 123.6(3) ?
N2 C3 H3 . . 118.2 ?
C2 C3 H3 . . 118.2 ?
N1 C4 C5 . . 122.1(3) ?
N1 C4 H4 . . 118.9 ?
C5 C4 H4 . . 118.9 ?
N2 C5 C4 . . 121.0(3) ?
N2 C5 C6 . . 117.8(3) ?
C4 C5 C6 . . 121.2(3) ?
C5 C6 H6A . . 109.5 ?
C5 C6 H6B . . 109.5 ?
H6A C6 H6B . . 109.5 ?
C5 C6 H6C . . 109.5 ?
H6A C6 H6C . . 109.5 ?
H6B C6 H6C . . 109.5 ?

loop_
_geom_bond_atom_site_label_1
_geom_bond_atom_site_label_2
_geom_bond_site_symmetry_2
_geom_bond_distance
_geom_bond_publ_flag
Fe1 O1 2_666 2.103(2) ?
Fe1 O1 . 2.103(2) ?
Fe1 O3 2_666 2.114(2) ?
Fe1 O3 . 2.114(2) ?
Fe1 N1 2_666 2.167(3) ?
Fe1 N1 . 2.167(3) ?
N1 C4 . 1.331(4) ?
N1 C2 . 1.339(4) ?
N2 C5 . 1.323(4) ?
N2 C3 . 1.335(5) ?
O1 C1 . 1.268(4) ?
O2 C1 . 1.232(4) ?
O3 H3A . 0.8500 ?
O3 H3B . 0.8499 ?
C1 C2 . 1.510(5) ?
C2 C3 . 1.369(5) ?
C3 H3 . 0.9300 ?
C4 C5 . 1.384(5) ?
C4 H4 . 0.9300 ?
C5 C6 . 1.505(5) ?
C6 H6A . 0.9600 ?
C6 H6B . 0.9600 ?
C6 H6C . 0.9600 ?

loop_
_geom_hbond_atom_site_label_D
_geom_hbond_atom_site_label_H
_geom_hbond_atom_site_label_A
_geom_hbond_site_symmetry_A
_geom_hbond_distance_DH
_geom_hbond_distance_HA
_geom_hbond_distance_DA
_geom_hbond_angle_DHA
O3 H3A O1 1_655 0.85 1.93 2.720(3) 155.0
O3 H3B O2 2_676 0.85 1.86 2.673(3) 159.3

loop_
_geom_torsion_atom_site_label_1
_geom_torsion_atom_site_label_2
_geom_torsion_atom_site_label_3
_geom_torsion_atom_site_label_4
_geom_torsion_site_symmetry_1
_geom_torsion_site_symmetry_2
_geom_torsion_site_symmetry_3
_geom_torsion_site_symmetry_4
_geom_torsion
_geom_torsion_publ_flag
O1 Fe1 N1 C4 2_666 . . . 2.7(3) ?
O1 Fe1 N1 C4 . . . . -177.3(3) ?
O3 Fe1 N1 C4 2_666 . . . -86.6(3) ?
O3 Fe1 N1 C4 . . . . 93.4(3) ?
N1 Fe1 N1 C4 2_666 . . . 13E1(10) ?
O1 Fe1 N1 C2 2_666 . . . -176.5(2) ?
O1 Fe1 N1 C2 . . . . 3.5(2) ?
O3 Fe1 N1 C2 2_666 . . . 94.2(2) ?
O3 Fe1 N1 C2 . . . . -85.8(2) ?
N1 Fe1 N1 C2 2_666 . . . -5E1(10) ?
O1 Fe1 O1 C1 2_666 . . . 3E1(10) ?
O3 Fe1 O1 C1 2_666 . . . -90.8(2) ?
O3 Fe1 O1 C1 . . . . 89.2(2) ?
N1 Fe1 O1 C1 2_666 . . . 177.1(2) ?
N1 Fe1 O1 C1 . . . . -2.9(2) ?
Fe1 O1 C1 O2 . . . . -179.3(3) ?
Fe1 O1 C1 C2 . . . . 1.9(4) ?
C4 N1 C2 C3 . . . . 0.2(5) ?
Fe1 N1 C2 C3 . . . . 179.5(3) ?
C4 N1 C2 C1 . . . . 177.0(3) ?
Fe1 N1 C2 C1 . . . . -3.7(3) ?
O2 C1 C2 N1 . . . . -177.5(3) ?
O1 C1 C2 N1 . . . . 1.4(4) ?
O2 C1 C2 C3 . . . . -0.9(5) ?
O1 C1 C2 C3 . . . . 178.0(3) ?
C5 N2 C3 C2 . . . . 1.1(6) ?
N1 C2 C3 N2 . . . . -0.5(6) ?
C1 C2 C3 N2 . . . . -177.0(3) ?
C2 N1 C4 C5 . . . . -0.6(5) ?
Fe1 N1 C4 C5 . . . . -179.8(2) ?
C3 N2 C5 C4 . . . . -1.5(5) ?
C3 N2 C5 C6 . . . . 177.9(3) ?
N1 C4 C5 N2 . . . . 1.3(5) ?
N1 C4 C5 C6 . . . . -178.0(3) ?
